data_4114673
loop_
_publ_author_name
'Shin-ichiro Noro'
'Ryo Kitaura'
'Mitsuru Kondo'
'Susumu Kitagawa'
'Tomohiko Ishii'
'Hiroyuki Matsuzaka'
'Masahiro Yamashita'

_publ_section_title
;
 Framework Engineering by Anions and Porous Functionalities of
 Cu(II)/4,4'-bpy Coordination Polymers
;
_journal_name_full 'Journal of the American Chemical Society'
_journal_page_first 2568
_journal_page_last 2583
_journal_paper_doi 10.1021/ja0113192
_journal_volume 124
_journal_year 2002
_chemical_formula_sum 'C29 H38 Cl Cu F6 N5 O9 P'
_chemical_formula_weight 844.61
_space_group_IT_number 41
_symmetry_cell_setting orthorhombic
_symmetry_Int_Tables_number 41
_symmetry_space_group_name_Hall 'A 2 -2ab'
_symmetry_space_group_name_H-M 'A b a 2'
_cell_angle_alpha 90
_cell_angle_beta 90
_cell_angle_gamma 90
_cell_formula_units_Z 8
_cell_length_a 44.870(10)
_cell_length_b 20.292(5)
_cell_length_c 8.170(2)
_cell_measurement_temperature 223
_cell_volume 7439(3)
_computing_data_reduction 'teXsan Ver. 1.11'
_computing_publication_material 'teXsan Ver. 1.11'
_computing_structure_refinement 'teXsan Ver. 1.10'
_computing_structure_solution SIR92
_diffrn_measured_fraction_theta_full 4.0007
_diffrn_measured_fraction_theta_max 4.0007
_diffrn_measurement_device_type 'Rigaku/MSC Mercury CCD'
_diffrn_measurement_method \w
_diffrn_radiation_type 'Mo K\a'
_diffrn_radiation_wavelength 0.7107
_diffrn_reflns_av_R_equivalents 0.023
_diffrn_reflns_limit_h_max 55
_diffrn_reflns_limit_h_min -56
_diffrn_reflns_limit_k_max 22
_diffrn_reflns_limit_k_min -25
_diffrn_reflns_limit_l_max 5
_diffrn_reflns_limit_l_min -10
_diffrn_reflns_number 17483
_diffrn_reflns_theta_full 26.73
_diffrn_reflns_theta_max 26.73
_exptl_absorpt_coefficient_mu 7.87
_exptl_absorpt_correction_type none
_exptl_crystal_colour purple
_exptl_crystal_density_diffrn 1.508
_exptl_crystal_description prism
_exptl_crystal_size_max 0.500
_exptl_crystal_size_mid 0.400
_exptl_crystal_size_min 0.400
_refine_diff_density_max 0.72
_refine_diff_density_min -0.68
_refine_ls_extinction_method none
_refine_ls_goodness_of_fit_ref 3.333
_refine_ls_hydrogen_treatment noref
_refine_ls_number_parameters 470
_refine_ls_number_reflns 3347
_refine_ls_R_factor_gt 0.0971
_refine_ls_shift/su_max 0.7193
_refine_ls_structure_factor_coef F
_refine_ls_weighting_details 'w = 1/[\s^2^(Fo) + 0.00063|Fo|^2^]'
_refine_ls_weighting_scheme calc
_refine_ls_wR_factor_ref 0.1226
_reflns_number_gt 3347
_reflns_number_total 17007
_reflns_threshold_expression F^2^>2.0\s(F^2^)
_cod_data_source_file ja0113192_5.cif
_cod_data_source_block {[Cu2(4,4'-bpy)5(H2O)4].2PF6.2ClO4.2H2O.4EtOH}n
_cod_original_sg_symbol_H-M 'A b a 2 '
_cod_original_formula_sum 'C29 H38 Cl Cu F6 N5 O9 P '
_cod_database_code 4114673

loop_
_symmetry_equiv_pos_as_xyz
x,y,z
-x,-y,z
1/2-x,1/2+y,z
1/2+x,1/2-y,z
x,1/2+y,1/2+z
-x,1/2-y,1/2+z
1/2-x,y,1/2+z
1/2+x,-y,1/2+z

loop_
_atom_site_label
_atom_site_type_symbol
_atom_site_fract_x
_atom_site_fract_y
_atom_site_fract_z
_atom_site_U_iso_or_equiv
_atom_site_adp_type
_atom_site_occupancy
_atom_site_calc_flag
Cu(1) Cu 0.62147(1) 0.02549(3) 0.517(2) 0.0497(2) Uani 1.00 d
Cl(1) Cl 0.55192(6) -0.1031(1) 1.061(2) 0.1088(9) Uani 1.00 d
P(1) P 0.67290(5) -0.2098(1) 0.243(2) 0.0786(6) Uani 1.00 d
F(1) F 0.6935(2) -0.1534(3) 0.186(3) 0.185(4) Uani 1.00 d
F(2) F 0.6531(1) -0.2684(3) 0.301(2) 0.111(2) Uani 1.00 d
F(3) F 0.7014(1) -0.2501(3) 0.274(3) 0.140(3) Uani 1.00 d
F(4) F 0.6463(1) -0.1656(3) 0.204(2) 0.123(2) Uani 1.00 d
F(5) F 0.6727(1) -0.2381(3) 0.070(2) 0.120(2) Uani 1.00 d
F(6) F 0.6750(1) -0.1828(3) 0.418(2) 0.119(2) Uani 1.00 d
O(1) O 0.5565(2) -0.1386(5) 0.914(2) 0.148(3) Uani 1.00 d
O(2) O 0.5701(2) -0.0457(4) 1.044(2) 0.131(3) Uani 1.00 d
O(3) O 0.5630(3) -0.1291(5) 1.200(3) 0.286(6) Uani 1.00 d
O(4) O 0.5229(2) -0.0756(6) 1.050(2) 0.169(4) Uani 1.00 d
O(5) O 0.62311(7) 0.0676(2) 0.791(2) 0.054(1) Uani 1.00 d
O(6) O 0.6242(1) -0.0295(2) 0.212(2) 0.069(2) Uani 1.00 d
O(7) O 0.9516(4) 0.2266(10) 0.216(4) 0.37(1) Uani 1.00 d
O(8) O 0.2486(3) 0.1398(6) 0.268(4) 0.322(9) Uani 1.00 d
O(9) O 0.9228(2) 0.1480(5) 0.399(3) 0.156(4) Uani 1.00 d
N(1) N 0.62246(9) -0.0670(2) 0.596(2) 0.054(1) Uani 1.00 d
N(2) N 0.61961(9) -0.3857(2) 0.916(2) 0.046(1) Uani 1.00 d
N(3) N 0.57660(8) 0.0222(2) 0.528(2) 0.0457(10) Uani 1.00 d
N(4) N 0.66585(8) 0.0316(2) 0.517(2) 0.0444(10) Uani 1.00 d
N(5) N 0.8216(1) 0.0543(4) 0.476(2) 0.073(2) Uani 1.00 d
C(1) C 0.6348(1) -0.0832(3) 0.741(2) 0.061(2) Uani 1.00 d
C(2) C 0.6339(2) -0.1447(3) 0.802(2) 0.064(2) Uani 1.00 d
C(3) C 0.6194(1) -0.1951(3) 0.715(2) 0.049(1) Uani 1.00 d
C(4) C 0.6069(1) -0.1781(3) 0.571(2) 0.055(2) Uani 1.00 d
C(5) C 0.6081(1) -0.1147(3) 0.515(2) 0.055(2) Uani 1.00 d
C(6) C 0.6082(1) -0.3355(3) 0.994(2) 0.056(2) Uani 1.00 d
C(7) C 0.6081(2) -0.2723(3) 0.937(2) 0.062(2) Uani 1.00 d
C(8) C 0.6200(1) -0.2609(3) 0.784(2) 0.045(1) Uani 1.00 d
C(9) C 0.6296(1) -0.3142(3) 0.696(2) 0.054(2) Uani 1.00 d
C(10) C 0.6300(1) -0.3740(3) 0.766(2) 0.058(2) Uani 1.00 d
C(11) C 0.5630(1) 0.0020(4) 0.658(2) 0.062(2) Uani 1.00 d
C(12) C 0.5330(1) -0.0059(4) 0.660(2) 0.066(2) Uani 1.00 d
C(13) C 0.51625(10) 0.0045(3) 0.524(2) 0.047(1) Uani 1.00 d
C(14) C 0.5309(1) 0.0265(3) 0.387(2) 0.056(2) Uani 1.00 d
C(15) C 0.5604(1) 0.0374(4) 0.394(2) 0.060(2) Uani 1.00 d
C(16) C 0.6801(1) 0.0862(3) 0.557(2) 0.053(2) Uani 1.00 d
C(17) C 0.7099(1) 0.0935(3) 0.554(2) 0.054(2) Uani 1.00 d
C(18) C 0.7274(1) 0.0398(3) 0.504(2) 0.049(1) Uani 1.00 d
C(19) C 0.7136(1) -0.0154(3) 0.457(2) 0.056(2) Uani 1.00 d
C(20) C 0.6831(1) -0.0192(3) 0.460(2) 0.055(2) Uani 1.00 d
C(21) C 0.8085(1) 0.0009(4) 0.507(2) 0.071(2) Uani 1.00 d
C(22) C 0.7779(1) -0.0093(3) 0.513(2) 0.062(2) Uani 1.00 d
C(23) C 0.7602(1) 0.0460(3) 0.495(2) 0.049(1) Uani 1.00 d
C(24) C 0.7740(1) 0.1067(3) 0.470(2) 0.063(2) Uani 1.00 d
C(25) C 0.8049(1) 0.1105(4) 0.458(2) 0.073(2) Uani 1.00 d
C(26) C 0.2209(3) 0.2382(6) 0.232(3) 0.136(4) Uani 1.00 d
C(27) C 0.2231(3) 0.1674(6) 0.250(3) 0.138(4) Uani 1.00 d
C(28) C 0.9599(6) 0.158(1) 0.585(5) 0.33(2) Uani 1.00 d
C(29) C 0.9355(6) 0.105(1) 0.491(3) 0.267(9) Uani 1.00 d
H(1) H 0.6447 -0.0498 0.8074 0.0729 Uiso 1.00 calc
H(2) H 0.6430 -0.1540 0.9101 0.0771 Uiso 1.00 calc
H(3) H 0.5972 -0.2107 0.5128 0.0657 Uiso 1.00 calc
H(4) H 0.5984 -0.1042 0.4206 0.0661 Uiso 1.00 calc
H(5) H 0.5993 -0.3435 1.1025 0.0674 Uiso 1.00 calc
H(6) H 0.6000 -0.2375 1.0056 0.0745 Uiso 1.00 calc
H(7) H 0.6359 -0.3088 0.5910 0.0645 Uiso 1.00 calc
H(8) H 0.6381 -0.4097 0.7113 0.0692 Uiso 1.00 calc
H(9) H 0.5742 -0.0073 0.7594 0.0750 Uiso 1.00 calc
H(10) H 0.5236 -0.0188 0.7649 0.0785 Uiso 1.00 calc
H(11) H 0.5202 0.0337 0.2938 0.0675 Uiso 1.00 calc
H(12) H 0.5702 0.0567 0.3073 0.0720 Uiso 1.00 calc
H(13) H 0.6686 0.1229 0.5964 0.0637 Uiso 1.00 calc
H(14) H 0.7189 0.1341 0.5894 0.0643 Uiso 1.00 calc
H(15) H 0.7250 -0.0519 0.4250 0.0666 Uiso 1.00 calc
H(16) H 0.6737 -0.0582 0.4271 0.0662 Uiso 1.00 calc
H(17) H 0.8208 -0.0361 0.5341 0.0851 Uiso 1.00 calc
H(18) H 0.7696 -0.0521 0.5335 0.0748 Uiso 1.00 calc
H(19) H 0.7622 0.1454 0.4669 0.0751 Uiso 1.00 calc
H(20) H 0.8143 0.1515 0.4426 0.0877 Uiso 1.00 calc
H(21) H 0.2011 0.2497 0.2112 0.1637 Uiso 1.00 calc
H(22) H 0.2339 0.2528 0.1528 0.1637 Uiso 1.00 calc
H(23) H 0.2265 0.2586 0.3377 0.1637 Uiso 1.00 calc
H(24) H 0.2152 0.1485 0.1573 0.1651 Uiso 1.00 calc
H(25) H 0.2114 0.1551 0.3454 0.1651 Uiso 1.00 calc
H(26) H 0.9753 0.1357 0.6518 0.3514 Uiso 1.00 calc
H(27) H 0.9692 0.1889 0.5197 0.3514 Uiso 1.00 calc
H(28) H 0.9494 0.1854 0.6752 0.3514 Uiso 1.00 calc
H(29) H 0.9223 0.0843 0.5688 0.3182 Uiso 1.00 calc
H(30) H 0.9460 0.0729 0.4339 0.3182 Uiso 1.00 calc

loop_
_atom_site_aniso_label
_atom_site_aniso_U_11
_atom_site_aniso_U_22
_atom_site_aniso_U_33
_atom_site_aniso_U_12
_atom_site_aniso_U_13
_atom_site_aniso_U_23
Cu(1) 0.0265(3) 0.0461(4) 0.0765(5) -0.0015(3) 0.0005(4) 0.0196(4)
Cl(1) 0.089(1) 0.126(2) 0.111(2) 0.015(1) -0.017(1) -0.017(1)
P(1) 0.079(1) 0.073(1) 0.084(1) 0.0072(9) -0.007(1) 0.004(1)
F(1) 0.164(6) 0.115(5) 0.27(1) -0.060(4) 0.081(7) 0.042(6)
F(2) 0.114(4) 0.095(3) 0.125(5) -0.022(3) 0.020(4) 0.021(3)
F(3) 0.068(3) 0.152(5) 0.201(7) 0.026(3) -0.028(4) 0.020(6)
F(4) 0.132(4) 0.147(5) 0.089(4) 0.083(4) -0.028(3) 0.016(4)
F(5) 0.122(4) 0.141(5) 0.098(3) 0.035(4) 0.013(3) -0.029(4)
F(6) 0.131(5) 0.131(5) 0.094(3) 0.019(4) -0.035(4) -0.014(3)
O(1) 0.158(8) 0.163(7) 0.123(5) 0.054(6) -0.018(6) -0.056(5)
O(2) 0.163(7) 0.126(5) 0.104(6) -0.037(4) -0.029(6) -0.005(5)
O(3) 0.53(2) 0.147(7) 0.186(9) -0.16(1) -0.28(1) 0.118(7)
O(4) 0.089(4) 0.28(1) 0.142(8) 0.076(5) 0.013(5) 0.000(8)
O(5) 0.030(2) 0.059(3) 0.074(2) 0.005(2) -0.009(2) 0.014(2)
O(6) 0.071(3) 0.062(3) 0.075(3) -0.008(2) 0.005(3) 0.015(3)
O(7) 0.23(2) 0.35(2) 0.54(4) -0.15(1) -0.07(2) -0.04(3)
O(8) 0.172(9) 0.24(1) 0.56(3) 0.14(1) -0.03(2) -0.04(2)
O(9) 0.116(6) 0.229(9) 0.125(6) -0.013(6) -0.033(5) -0.011(7)
N(1) 0.030(2) 0.046(2) 0.086(3) -0.004(2) -0.004(2) 0.020(2)
N(2) 0.020(2) 0.048(2) 0.069(3) -0.005(2) 0.009(2) 0.013(2)
N(3) 0.027(1) 0.048(2) 0.062(2) 0.000(2) -0.010(2) 0.016(2)
N(4) 0.031(1) 0.038(2) 0.064(3) -0.005(1) 0.005(3) 0.010(2)
N(5) 0.037(3) 0.102(4) 0.080(4) 0.000(2) 0.006(3) 0.010(4)
C(1) 0.046(3) 0.048(3) 0.089(4) -0.013(3) -0.022(3) 0.010(3)
C(2) 0.070(4) 0.045(3) 0.078(5) -0.010(3) -0.015(4) 0.003(3)
C(3) 0.046(3) 0.032(2) 0.070(3) 0.006(2) -0.005(3) 0.014(2)
C(4) 0.050(3) 0.049(3) 0.066(4) -0.009(3) -0.017(3) 0.010(3)
C(5) 0.049(3) 0.050(2) 0.067(4) -0.006(2) -0.004(4) 0.009(3)
C(6) 0.050(3) 0.052(2) 0.066(4) 0.008(2) 0.021(3) 0.015(3)
C(7) 0.079(4) 0.046(3) 0.061(4) 0.002(3) 0.021(4) 0.005(3)
C(8) 0.047(3) 0.031(2) 0.057(3) -0.002(2) -0.003(3) 0.004(2)
C(9) 0.057(3) 0.052(3) 0.052(4) 0.008(3) 0.012(3) -0.006(2)
C(10) 0.054(3) 0.056(3) 0.063(3) -0.003(3) 0.006(3) 0.010(3)
C(11) 0.032(2) 0.094(5) 0.062(4) -0.006(3) 0.001(3) 0.025(4)
C(12) 0.033(2) 0.104(6) 0.060(4) -0.007(3) 0.004(3) 0.017(4)
C(13) 0.035(2) 0.044(3) 0.063(3) -0.003(2) 0.003(2) 0.010(3)
C(14) 0.035(2) 0.081(5) 0.053(4) 0.003(3) -0.008(2) 0.021(3)
C(15) 0.032(2) 0.097(5) 0.052(3) 0.009(3) 0.003(2) 0.025(4)
C(16) 0.044(2) 0.044(3) 0.071(5) -0.003(2) 0.013(3) -0.005(3)
C(17) 0.035(2) 0.051(3) 0.075(5) -0.002(2) -0.002(3) 0.004(3)
C(18) 0.029(2) 0.058(3) 0.061(4) -0.005(2) -0.001(3) -0.004(3)
C(19) 0.035(2) 0.052(3) 0.081(5) 0.000(2) 0.001(3) -0.002(3)
C(20) 0.037(2) 0.030(2) 0.097(6) 0.006(2) -0.007(3) 0.007(3)
C(21) 0.051(2) 0.090(4) 0.072(5) 0.001(3) 0.008(4) -0.011(5)
C(22) 0.047(2) 0.069(4) 0.070(4) 0.011(2) 0.019(4) 0.008(4)
C(23) 0.029(2) 0.071(3) 0.046(4) 0.002(2) 0.004(3) 0.000(3)
C(24) 0.033(2) 0.072(3) 0.083(5) -0.003(2) -0.005(3) -0.006(3)
C(25) 0.033(2) 0.104(5) 0.083(5) -0.002(3) 0.006(3) 0.007(4)
C(26) 0.120(8) 0.111(5) 0.18(1) -0.004(7) -0.025(9) 0.020(9)
C(27) 0.117(6) 0.108(5) 0.19(1) -0.040(5) 0.001(10) 0.019(9)
C(28) 0.33(3) 0.18(2) 0.47(5) 0.02(2) -0.03(3) 0.20(2)
C(29) 0.36(2) 0.34(2) 0.095(10) 0.28(2) -0.07(1) -0.02(1)

loop_
_atom_type_symbol
_atom_type_description
_atom_type_scat_dispersion_real
_atom_type_scat_dispersion_imag
_atom_type_scat_source
Cu Cu 0.320 1.265
;International Tables for Crystallography
(1992, Vol. C, Tables 4.2.6.8 and 6.1.1.1)
;
P P 0.102 0.094
;International Tables for Crystallography
(1992, Vol. C, Tables 4.2.6.8 and 6.1.1.1)
;
Cl Cl 0.148 0.159
;International Tables for Crystallography
(1992, Vol. C, Tables 4.2.6.8 and 6.1.1.1)
;
F F 0.017 0.010
;International Tables for Crystallography
(1992, Vol. C, Tables 4.2.6.8 and 6.1.1.1)
;
O O 0.011 0.006
;International Tables for Crystallography
(1992, Vol. C, Tables 4.2.6.8 and 6.1.1.1)
;
N N 0.006 0.003
;International Tables for Crystallography
(1992, Vol. C, Tables 4.2.6.8 and 6.1.1.1)
;
C C 0.003 0.002
;International Tables for Crystallography
(1992, Vol. C, Tables 4.2.6.8 and 6.1.1.1)
;
H H 0.000 0.000
;International Tables for Crystallography
(1992, Vol. C, Table 6.1.1.2)
;

loop_
_geom_angle_atom_site_label_1
_geom_angle_atom_site_label_2
_geom_angle_atom_site_label_3
_geom_angle
_geom_angle_site_symmetry_1
_geom_angle_site_symmetry_2
_geom_angle_site_symmetry_3
_geom_angle_publ_flag
O(5) Cu(1) O(6) 174.6(3) . . 0_555 yes
O(5) Cu(1) N(1) 91.9(4) . . 0_555 yes
O(5) Cu(1) N(2) 93.9(4) . 5_554 0_555 yes
O(5) Cu(1) N(3) 90.2(4) . . 0_555 yes
O(5) Cu(1) N(4) 87.0(4) . . 0_555 yes
O(6) Cu(1) N(1) 84.7(4) . . 0_555 yes
O(6) Cu(1) N(2) 89.5(4) . 5_554 0_555 yes
O(6) Cu(1) N(3) 94.0(4) . . 0_555 yes
O(6) Cu(1) N(4) 88.9(4) . . 0_555 yes
N(1) Cu(1) N(2) 174.1(5) . 5_554 0_555 yes
N(1) Cu(1) N(3) 88.7(3) . . 0_555 yes
N(1) Cu(1) N(4) 92.1(3) . . 0_555 yes
N(2) Cu(1) N(3) 90.3(3) 5_554 . 0_555 yes
N(2) Cu(1) N(4) 89.1(3) 5_554 . 0_555 yes
N(3) Cu(1) N(4) 177.0(6) . . 0_555 yes
O(1) Cl(1) O(2) 104(1) . . 0_555 yes
O(1) Cl(1) O(3) 117(1) . . 0_555 yes
O(1) Cl(1) O(4) 106(1) . . 0_555 yes
O(2) Cl(1) O(3) 101.0(10) . . 0_555 yes
O(2) Cl(1) O(4) 101(1) . . 0_555 yes
O(3) Cl(1) O(4) 123(1) . . 0_555 yes
F(1) P(1) F(2) 177.9(8) . . 0_555 yes
F(1) P(1) F(3) 86.9(8) . . 0_555 yes
F(1) P(1) F(4) 88.2(8) . . 0_555 yes
F(1) P(1) F(5) 90.0(9) . . 0_555 yes
F(1) P(1) F(6) 88.9(10) . . 0_555 yes
F(2) P(1) F(3) 91.1(7) . . 0_555 yes
F(2) P(1) F(4) 93.8(7) . . 0_555 yes
F(2) P(1) F(5) 89.4(7) . . 0_555 yes
F(2) P(1) F(6) 91.6(7) . . 0_555 yes
F(3) P(1) F(4) 175.0(8) . . 0_555 yes
F(3) P(1) F(5) 87.7(8) . . 0_555 yes
F(3) P(1) F(6) 89.0(8) . . 0_555 yes
F(4) P(1) F(5) 91.2(6) . . 0_555 yes
F(4) P(1) F(6) 92.0(6) . . 0_555 yes
F(5) P(1) F(6) 176.6(7) . . 0_555 yes
P(1) F(1) F(3) 46.4(5) . . 0_555 yes
P(1) F(1) F(4) 45.6(5) . . 0_555 yes
P(1) F(1) F(5) 44.7(5) . . 0_555 yes
P(1) F(1) F(6) 45.3(6) . . 0_555 yes
P(1) F(1) O(8) 125(1) . 2_655 0_555 yes
F(3) F(1) F(4) 92.0(5) . . 0_555 yes
F(3) F(1) F(5) 59.3(6) . . 0_555 yes
F(3) F(1) F(6) 60.5(7) . . 0_555 yes
F(3) F(1) O(8) 81.2(8) . 2_655 0_555 yes
F(4) F(1) F(5) 60.8(5) . . 0_555 yes
F(4) F(1) F(6) 61.7(5) . . 0_555 yes
F(4) F(1) O(8) 161(1) . 2_655 0_555 yes
F(5) F(1) F(6) 89.9(5) . . 0_555 yes
F(5) F(1) O(8) 127.1(9) . 2_655 0_555 yes
F(6) F(1) O(8) 100(1) . 2_655 0_555 yes
P(1) F(2) F(3) 44.2(4) . . 0_555 yes
P(1) F(2) F(4) 42.6(4) . . 0_555 yes
P(1) F(2) F(5) 44.8(5) . . 0_555 yes
P(1) F(2) F(6) 43.8(5) . . 0_555 yes
F(3) F(2) F(4) 86.7(5) . . 0_555 yes
F(3) F(2) F(5) 58.1(6) . . 0_555 yes
F(3) F(2) F(6) 58.3(5) . . 0_555 yes
F(4) F(2) F(5) 59.1(4) . . 0_555 yes
F(4) F(2) F(6) 59.0(5) . . 0_555 yes
F(5) F(2) F(6) 88.5(5) . . 0_555 yes
P(1) F(3) F(1) 46.6(5) . . 0_555 yes
P(1) F(3) F(2) 44.7(4) . . 0_555 yes
P(1) F(3) F(5) 45.9(5) . . 0_555 yes
P(1) F(3) F(6) 45.3(5) . . 0_555 yes
F(1) F(3) F(2) 91.4(5) . . 0_555 yes
F(1) F(3) F(5) 61.5(7) . . 0_555 yes
F(1) F(3) F(6) 60.5(7) . . 0_555 yes
F(2) F(3) F(5) 60.0(5) . . 0_555 yes
F(2) F(3) F(6) 60.9(5) . . 0_555 yes
F(5) F(3) F(6) 91.2(5) . . 0_555 yes
P(1) F(4) F(1) 46.3(5) . . 0_555 yes
P(1) F(4) F(2) 43.6(4) . . 0_555 yes
P(1) F(4) F(5) 44.4(4) . . 0_555 yes
P(1) F(4) F(6) 44.1(4) . . 0_555 yes
F(1) F(4) F(2) 89.9(5) . . 0_555 yes
F(1) F(4) F(5) 60.4(6) . . 0_555 yes
F(1) F(4) F(6) 59.6(7) . . 0_555 yes
F(2) F(4) F(5) 58.6(5) . . 0_555 yes
F(2) F(4) F(6) 59.6(5) . . 0_555 yes
F(5) F(4) F(6) 88.5(5) . . 0_555 yes
P(1) F(5) F(1) 45.3(6) . . 0_555 yes
P(1) F(5) F(2) 45.8(5) . . 0_555 yes
P(1) F(5) F(3) 46.4(5) . . 0_555 yes
P(1) F(5) F(4) 44.4(4) . . 0_555 yes
F(1) F(5) F(2) 91.1(7) . . 0_555 yes
F(1) F(5) F(3) 59.1(7) . . 0_555 yes
F(1) F(5) F(4) 58.8(6) . . 0_555 yes
F(2) F(5) F(3) 61.9(5) . . 0_555 yes
F(2) F(5) F(4) 62.3(5) . . 0_555 yes
F(3) F(5) F(4) 90.6(6) . . 0_555 yes
P(1) F(6) F(1) 45.8(6) . . 0_555 yes
P(1) F(6) F(2) 44.7(4) . . 0_555 yes
P(1) F(6) F(3) 45.7(5) . . 0_555 yes
P(1) F(6) F(4) 43.9(4) . . 0_555 yes
F(1) F(6) F(2) 90.5(6) . . 0_555 yes
F(1) F(6) F(3) 59.0(6) . . 0_555 yes
F(1) F(6) F(4) 58.8(6) . . 0_555 yes
F(2) F(6) F(3) 60.8(5) . . 0_555 yes
F(2) F(6) F(4) 61.4(5) . . 0_555 yes
F(3) F(6) F(4) 89.5(6) . . 0_555 yes
Cl(1) O(1) O(2) 38.0(7) . . 0_555 yes
Cl(1) O(1) O(3) 30.3(7) . . 0_555 yes
Cl(1) O(1) O(4) 36.9(6) . . 0_555 yes
O(2) O(1) O(3) 55.2(7) . . 0_555 yes
O(2) O(1) O(4) 58.3(8) . . 0_555 yes
O(3) O(1) O(4) 63.3(9) . . 0_555 yes
Cl(1) O(2) O(1) 37.7(6) . . 0_555 yes
Cl(1) O(2) O(3) 38.1(6) . . 0_555 yes
Cl(1) O(2) O(4) 39.2(7) . . 0_555 yes
O(1) O(2) O(3) 65.1(8) . . 0_555 yes
O(1) O(2) O(4) 61.4(7) . . 0_555 yes
O(3) O(2) O(4) 68.1(9) . . 0_555 yes
Cl(1) O(3) O(1) 32.2(7) . . 0_555 yes
Cl(1) O(3) O(2) 40.9(6) . . 0_555 yes
Cl(1) O(3) O(4) 29.3(9) . . 0_555 yes
O(1) O(3) O(2) 59.7(7) . . 0_555 yes
O(1) O(3) O(4) 56.5(6) . . 0_555 yes
O(2) O(3) O(4) 57.2(8) . . 0_555 yes
Cl(1) O(4) O(1) 36.8(6) . . 0_555 yes
Cl(1) O(4) O(2) 39.4(7) . . 0_555 yes
Cl(1) O(4) O(3) 27.6(8) . . 0_555 yes
O(1) O(4) O(2) 60.3(7) . . 0_555 yes
O(1) O(4) O(3) 60.2(8) . . 0_555 yes
O(2) O(4) O(3) 54.7(7) . . 0_555 yes
F(1) O(8) C(26) 112(1) 2_655 . 0_555 yes
F(1) O(8) C(27) 141(2) 2_655 . 0_555 yes
C(26) O(8) C(27) 31(1) . . 0_555 yes
O(7) O(9) C(28) 88(1) . . 0_555 yes
O(7) O(9) C(29) 123(2) . . 0_555 yes
C(28) O(9) C(29) 49(2) . . 0_555 yes
Cu(1) N(1) C(1) 121.7(8) . . 0_555 yes
Cu(1) N(1) C(2) 150.1(6) . . 0_555 yes
Cu(1) N(1) C(4) 149.9(6) . . 0_555 yes
Cu(1) N(1) C(5) 120.9(8) . . 0_555 yes
C(1) N(1) C(2) 28.6(6) . . 0_555 yes
C(1) N(1) C(4) 88.0(7) . . 0_555 yes
C(1) N(1) C(5) 117.1(10) . . 0_555 yes
C(2) N(1) C(4) 59.4(5) . . 0_555 yes
C(2) N(1) C(5) 88.5(7) . . 0_555 yes
C(4) N(1) C(5) 29.1(6) . . 0_555 yes
Cu(1) N(2) C(6) 121.4(8) 5_545 . 0_555 yes
Cu(1) N(2) C(7) 149.5(6) 5_545 . 0_555 yes
Cu(1) N(2) C(8) 176.7(5) 5_545 . 0_555 yes
Cu(1) N(2) C(9) 150.5(6) 5_545 . 0_555 yes
Cu(1) N(2) C(10) 122.1(9) 5_545 . 0_555 yes
C(6) N(2) C(7) 28.3(6) . . 0_555 yes
C(6) N(2) C(8) 58.4(7) . . 0_555 yes
C(6) N(2) C(9) 88.1(7) . . 0_555 yes
C(6) N(2) C(10) 116(1) . . 0_555 yes
C(7) N(2) C(8) 30.0(4) . . 0_555 yes
C(7) N(2) C(9) 59.8(5) . . 0_555 yes
C(7) N(2) C(10) 88.3(8) . . 0_555 yes
C(8) N(2) C(9) 29.9(4) . . 0_555 yes
C(8) N(2) C(10) 58.3(7) . . 0_555 yes
C(9) N(2) C(10) 28.4(7) . . 0_555 yes
Cu(1) N(3) C(11) 121.0(8) . . 0_555 yes
Cu(1) N(3) C(12) 151.0(7) . . 0_555 yes
Cu(1) N(3) C(13) 173.5(6) . . 0_555 yes
Cu(1) N(3) C(14) 148.1(7) . . 0_555 yes
Cu(1) N(3) C(15) 119.7(9) . . 0_555 yes
C(11) N(3) C(12) 30.3(6) . . 0_555 yes
C(11) N(3) C(13) 60.1(6) . . 0_555 yes
C(11) N(3) C(14) 90.2(7) . . 0_555 yes
C(11) N(3) C(15) 119.2(8) . . 0_555 yes
C(12) N(3) C(13) 29.8(4) . . 0_555 yes
C(12) N(3) C(14) 59.9(4) . . 0_555 yes
C(12) N(3) C(15) 89.0(7) . . 0_555 yes
C(13) N(3) C(14) 30.1(4) . . 0_555 yes
C(13) N(3) C(15) 59.2(6) . . 0_555 yes
C(14) N(3) C(15) 29.2(6) . . 0_555 yes
Cu(1) N(4) C(16) 122.5(7) . . 0_555 yes
Cu(1) N(4) C(17) 150.3(5) . . 0_555 yes
Cu(1) N(4) C(19) 150.1(5) . . 0_555 yes
Cu(1) N(4) C(20) 121.1(7) . . 0_555 yes
C(16) N(4) C(17) 27.9(6) . . 0_555 yes
C(16) N(4) C(19) 87.2(6) . . 0_555 yes
C(16) N(4) C(20) 116.1(8) . . 0_555 yes
C(17) N(4) C(19) 59.3(4) . . 0_555 yes
C(17) N(4) C(20) 88.3(6) . . 0_555 yes
C(19) N(4) C(20) 29.0(5) . . 0_555 yes
C(21) N(5) C(22) 28.0(7) . . 0_555 yes
C(21) N(5) C(24) 88.1(8) . . 0_555 yes
C(21) N(5) C(25) 118(1) . . 0_555 yes
C(22) N(5) C(24) 60.2(4) . . 0_555 yes
C(22) N(5) C(25) 90.7(7) . . 0_555 yes
C(24) N(5) C(25) 30.5(6) . . 0_555 yes
N(1) C(1) C(2) 122(1) . . 0_555 yes
N(1) C(1) C(3) 92.1(8) . . 0_555 yes
N(1) C(1) C(4) 61.9(6) . . 0_555 yes
N(1) C(1) C(5) 31.4(5) . . 0_555 yes
C(2) C(1) C(3) 30.6(7) . . 0_555 yes
C(2) C(1) C(4) 60.9(8) . . 0_555 yes
C(2) C(1) C(5) 91.4(9) . . 0_555 yes
C(3) C(1) C(4) 30.2(4) . . 0_555 yes
C(3) C(1) C(5) 60.8(5) . . 0_555 yes
C(4) C(1) C(5) 30.6(4) . . 0_555 yes
N(1) C(2) C(1) 28.6(7) . . 0_555 yes
N(1) C(2) C(3) 91.5(9) . . 0_555 yes
N(1) C(2) C(4) 60.4(5) . . 0_555 yes
N(1) C(2) C(5) 29.9(4) . . 0_555 yes
N(1) C(2) C(8) 123.1(7) . . 0_555 yes
C(1) C(2) C(3) 120(1) . . 0_555 yes
C(1) C(2) C(4) 89.1(9) . . 0_555 yes
C(1) C(2) C(5) 58.5(8) . . 0_555 yes
C(1) C(2) C(8) 151(1) . . 0_555 yes
C(3) C(2) C(4) 31.0(6) . . 0_555 yes
C(3) C(2) C(5) 61.6(7) . . 0_555 yes
C(3) C(2) C(8) 31.6(6) . . 0_555 yes
C(4) C(2) C(5) 30.6(4) . . 0_555 yes
C(4) C(2) C(8) 62.7(5) . . 0_555 yes
C(5) C(2) C(8) 93.2(6) . . 0_555 yes
C(1) C(3) C(2) 29.3(7) . . 0_555 yes
C(1) C(3) C(4) 87.3(7) . . 0_555 yes
C(1) C(3) C(5) 57.7(5) . . 0_555 yes
C(1) C(3) C(7) 127.4(8) . . 0_555 yes
C(1) C(3) C(8) 147.1(9) . . 0_555 yes
C(1) C(3) C(9) 152.4(6) . . 0_555 yes
C(2) C(3) C(4) 116.6(10) . . 0_555 yes
C(2) C(3) C(5) 87.0(8) . . 0_555 yes
C(2) C(3) C(7) 100.9(9) . . 0_555 yes
C(2) C(3) C(8) 117(1) . . 0_555 yes
C(2) C(3) C(9) 131.4(9) . . 0_555 yes
C(4) C(3) C(5) 29.7(6) . . 0_555 yes
C(4) C(3) C(7) 136.3(9) . . 0_555 yes
C(4) C(3) C(8) 125(1) . . 0_555 yes
C(4) C(3) C(9) 105.6(9) . . 0_555 yes
C(5) C(3) C(7) 155.3(6) . . 0_555 yes
C(5) C(3) C(8) 155.1(9) . . 0_555 yes
C(5) C(3) C(9) 132.1(7) . . 0_555 yes
C(7) C(3) C(8) 29.2(6) . . 0_555 yes
C(7) C(3) C(9) 57.2(5) . . 0_555 yes
C(8) C(3) C(9) 28.1(6) . . 0_555 yes
N(1) C(4) C(1) 30.1(4) . . 0_555 yes
N(1) C(4) C(2) 60.2(5) . . 0_555 yes
N(1) C(4) C(3) 92.6(8) . . 0_555 yes
N(1) C(4) C(5) 28.5(7) . . 0_555 yes
N(1) C(4) C(8) 120.8(6) . . 0_555 yes
C(1) C(4) C(2) 30.1(4) . . 0_555 yes
C(1) C(4) C(3) 62.5(7) . . 0_555 yes
C(1) C(4) C(5) 58.6(7) . . 0_555 yes
C(1) C(4) C(8) 90.7(5) . . 0_555 yes
C(2) C(4) C(3) 32.4(6) . . 0_555 yes
C(2) C(4) C(5) 88.7(8) . . 0_555 yes
C(2) C(4) C(8) 60.6(5) . . 0_555 yes
C(3) C(4) C(5) 121(1) . . 0_555 yes
C(3) C(4) C(8) 28.3(6) . . 0_555 yes
C(5) C(4) C(8) 149.3(9) . . 0_555 yes
N(1) C(5) C(1) 31.6(6) . . 0_555 yes
N(1) C(5) C(2) 61.7(7) . . 0_555 yes
N(1) C(5) C(3) 93.1(9) . . 0_555 yes
N(1) C(5) C(4) 122(1) . . 0_555 yes
C(1) C(5) C(2) 30.1(4) . . 0_555 yes
C(1) C(5) C(3) 61.5(5) . . 0_555 yes
C(1) C(5) C(4) 90.8(9) . . 0_555 yes
C(2) C(5) C(3) 31.5(4) . . 0_555 yes
C(2) C(5) C(4) 60.8(7) . . 0_555 yes
C(3) C(5) C(4) 29.3(7) . . 0_555 yes
N(2) C(6) C(7) 124(1) . . 0_555 yes
N(2) C(6) C(8) 93.3(8) . . 0_555 yes
N(2) C(6) C(9) 62.4(7) . . 0_555 yes
N(2) C(6) C(10) 32.1(6) . . 0_555 yes
C(7) C(6) C(8) 31.3(7) . . 0_555 yes
C(7) C(6) C(9) 62.3(7) . . 0_555 yes
C(7) C(6) C(10) 92.6(9) . . 0_555 yes
C(8) C(6) C(9) 31.0(4) . . 0_555 yes
C(8) C(6) C(10) 61.3(5) . . 0_555 yes
C(9) C(6) C(10) 30.4(4) . . 0_555 yes
N(2) C(7) C(3) 121.6(7) . . 0_555 yes
N(2) C(7) C(6) 27.0(6) . . 0_555 yes
N(2) C(7) C(8) 90.7(8) . . 0_555 yes
N(2) C(7) C(9) 59.9(5) . . 0_555 yes
N(2) C(7) C(10) 29.8(4) . . 0_555 yes
C(3) C(7) C(6) 148.6(10) . . 0_555 yes
C(3) C(7) C(8) 30.9(6) . . 0_555 yes
C(3) C(7) C(9) 61.8(5) . . 0_555 yes
C(3) C(7) C(10) 91.9(6) . . 0_555 yes
C(6) C(7) C(8) 117(1) . . 0_555 yes
C(6) C(7) C(9) 86.8(8) . . 0_555 yes
C(6) C(7) C(10) 56.8(7) . . 0_555 yes
C(8) C(7) C(9) 31.0(6) . . 0_555 yes
C(8) C(7) C(10) 61.0(7) . . 0_555 yes
C(9) C(7) C(10) 30.1(4) . . 0_555 yes
N(2) C(8) C(2) 150.1(6) . . 0_555 yes
N(2) C(8) C(3) 178.5(8) . . 0_555 yes
N(2) C(8) C(4) 153.2(6) . . 0_555 yes
N(2) C(8) C(6) 28.3(4) . . 0_555 yes
N(2) C(8) C(7) 59.3(7) . . 0_555 yes
N(2) C(8) C(9) 58.8(7) . . 0_555 yes
N(2) C(8) C(10) 28.9(4) . . 0_555 yes
C(2) C(8) C(3) 30.5(6) . . 0_555 yes
C(2) C(8) C(4) 56.7(5) . . 0_555 yes
C(2) C(8) C(6) 129.5(7) . . 0_555 yes
C(2) C(8) C(7) 101.9(8) . . 0_555 yes
C(2) C(8) C(9) 135.6(9) . . 0_555 yes
C(2) C(8) C(10) 154.3(6) . . 0_555 yes
C(3) C(8) C(4) 26.2(6) . . 0_555 yes
C(3) C(8) C(6) 150.8(9) . . 0_555 yes
C(3) C(8) C(7) 119(1) . . 0_555 yes
C(3) C(8) C(9) 121(1) . . 0_555 yes
C(3) C(8) C(10) 151.9(9) . . 0_555 yes
C(4) C(8) C(6) 153.1(6) . . 0_555 yes
C(4) C(8) C(7) 130.9(9) . . 0_555 yes
C(4) C(8) C(9) 103.7(9) . . 0_555 yes
C(4) C(8) C(10) 131.4(7) . . 0_555 yes
C(6) C(8) C(7) 31.0(6) . . 0_555 yes
C(6) C(8) C(9) 87.0(8) . . 0_555 yes
C(6) C(8) C(10) 57.1(5) . . 0_555 yes
C(7) C(8) C(9) 117(1) . . 0_555 yes
C(7) C(8) C(10) 88.1(8) . . 0_555 yes
C(9) C(8) C(10) 30.0(6) . . 0_555 yes
N(2) C(9) C(3) 121.3(6) . . 0_555 yes
N(2) C(9) C(6) 29.5(3) . . 0_555 yes
N(2) C(9) C(7) 60.3(5) . . 0_555 yes
N(2) C(9) C(8) 91.4(8) . . 0_555 yes
N(2) C(9) C(10) 28.2(7) . . 0_555 yes
C(3) C(9) C(6) 91.9(5) . . 0_555 yes
C(3) C(9) C(7) 61.0(5) . . 0_555 yes
C(3) C(9) C(8) 29.9(6) . . 0_555 yes
C(3) C(9) C(10) 149.4(9) . . 0_555 yes
C(6) C(9) C(7) 30.9(4) . . 0_555 yes
C(6) C(9) C(8) 62.0(7) . . 0_555 yes
C(6) C(9) C(10) 57.6(7) . . 0_555 yes
C(7) C(9) C(8) 31.2(6) . . 0_555 yes
C(7) C(9) C(10) 88.5(9) . . 0_555 yes
C(8) C(9) C(10) 119(1) . . 0_555 yes
N(2) C(10) C(6) 31.4(6) . . 0_555 yes
N(2) C(10) C(7) 62.0(7) . . 0_555 yes
N(2) C(10) C(8) 92.9(9) . . 0_555 yes
N(2) C(10) C(9) 123(1) . . 0_555 yes
C(6) C(10) C(7) 30.6(4) . . 0_555 yes
C(6) C(10) C(8) 61.5(5) . . 0_555 yes
C(6) C(10) C(9) 92.0(8) . . 0_555 yes
C(7) C(10) C(8) 30.9(4) . . 0_555 yes
C(7) C(10) C(9) 61.4(7) . . 0_555 yes
C(8) C(10) C(9) 30.6(7) . . 0_555 yes
N(3) C(11) C(12) 121(1) . . 0_555 yes
N(3) C(11) C(13) 91.7(8) . . 0_555 yes
N(3) C(11) C(14) 61.0(7) . . 0_555 yes
N(3) C(11) C(15) 31.1(5) . . 0_555 yes
C(12) C(11) C(13) 29.4(7) . . 0_555 yes
C(12) C(11) C(14) 60.0(8) . . 0_555 yes
C(12) C(11) C(15) 89.9(9) . . 0_555 yes
C(13) C(11) C(14) 30.7(4) . . 0_555 yes
C(13) C(11) C(15) 60.6(6) . . 0_555 yes
C(14) C(11) C(15) 30.0(4) . . 0_555 yes
N(3) C(12) C(11) 28.7(7) . . 0_555 yes
N(3) C(12) C(13) 92.7(8) . . 0_555 yes
N(3) C(12) C(13) 122.9(7) . 2_655 0_555 yes
N(3) C(12) C(14) 60.9(5) . . 0_555 yes
N(3) C(12) C(15) 30.6(4) . . 0_555 yes
C(11) C(12) C(13) 121(1) . . 0_555 yes
C(11) C(12) C(13) 151(1) . 2_655 0_555 yes
C(11) C(12) C(14) 89.6(9) . . 0_555 yes
C(11) C(12) C(15) 59.3(7) . . 0_555 yes
C(13) C(12) C(13) 30.2(5) . 2_655 0_555 yes
C(13) C(12) C(14) 31.7(6) . . 0_555 yes
C(13) C(12) C(15) 62.1(7) . . 0_555 yes
C(13) C(12) C(14) 61.9(6) 2_655 . 0_555 yes
C(13) C(12) C(15) 92.3(6) 2_655 . 0_555 yes
C(14) C(12) C(15) 30.4(4) . . 0_555 yes
N(3) C(13) C(11) 28.2(4) . . 0_555 yes
N(3) C(13) C(12) 57.5(6) . . 0_555 yes
N(3) C(13) C(12) 151.5(8) . 2_655 0_555 yes
N(3) C(13) C(13) 179.2(7) . 2_655 0_555 yes
N(3) C(13) C(14) 59.3(6) . . 0_555 yes
N(3) C(13) C(14) 152.4(8) . 2_655 0_555 yes
N(3) C(13) C(15) 29.6(4) . . 0_555 yes
C(11) C(13) C(12) 29.3(6) . . 0_555 yes
C(11) C(13) C(12) 125.8(8) . 2_655 0_555 yes
C(11) C(13) C(13) 151.3(5) . 2_655 0_555 yes
C(11) C(13) C(14) 87.6(7) . . 0_555 yes
C(11) C(13) C(14) 164.1(6) . 2_655 0_555 yes
C(11) C(13) C(15) 57.8(4) . . 0_555 yes
C(12) C(13) C(12) 97(1) . 2_655 0_555 yes
C(12) C(13) C(13) 122.0(7) . 2_655 0_555 yes
C(12) C(13) C(14) 116.8(8) . . 0_555 yes
C(12) C(13) C(14) 143.5(9) . 2_655 0_555 yes
C(12) C(13) C(15) 87.1(7) . . 0_555 yes
C(12) C(13) C(13) 27.8(4) 2_655 2_655 0_555 yes
C(12) C(13) C(14) 142.3(9) 2_655 . 0_555 yes
C(12) C(13) C(14) 56.1(4) 2_655 2_655 0_555 yes
C(12) C(13) C(15) 162.7(6) 2_655 . 0_555 yes
C(13) C(13) C(14) 121.1(7) 2_655 . 0_555 yes
C(13) C(13) C(14) 28.3(4) 2_655 2_655 0_555 yes
C(13) C(13) C(15) 150.8(5) 2_655 . 0_555 yes
C(14) C(13) C(14) 97(1) . 2_655 0_555 yes
C(14) C(13) C(15) 29.8(6) . . 0_555 yes
C(14) C(13) C(15) 126.1(8) 2_655 . 0_555 yes
N(3) C(14) C(11) 28.8(4) . . 0_555 yes
N(3) C(14) C(12) 59.1(5) . . 0_555 yes
N(3) C(14) C(13) 90.5(8) . . 0_555 yes
N(3) C(14) C(13) 121.1(7) . 2_655 0_555 yes
N(3) C(14) C(15) 29.3(7) . . 0_555 yes
C(11) C(14) C(12) 30.3(4) . . 0_555 yes
C(11) C(14) C(13) 61.7(7) . . 0_555 yes
C(11) C(14) C(13) 92.3(6) . 2_655 0_555 yes
C(11) C(14) C(15) 58.0(7) . . 0_555 yes
C(12) C(14) C(13) 31.4(6) . . 0_555 yes
C(12) C(14) C(13) 62.0(6) . 2_655 0_555 yes
C(12) C(14) C(15) 88.3(8) . . 0_555 yes
C(13) C(14) C(13) 30.6(5) . 2_655 0_555 yes
C(13) C(14) C(15) 119(1) . . 0_555 yes
C(13) C(14) C(15) 150.2(10) 2_655 . 0_555 yes
N(3) C(15) C(11) 29.7(5) . . 0_555 yes
N(3) C(15) C(12) 60.4(7) . . 0_555 yes
N(3) C(15) C(13) 91.1(8) . . 0_555 yes
N(3) C(15) C(14) 121(1) . . 0_555 yes
C(11) C(15) C(12) 30.8(4) . . 0_555 yes
C(11) C(15) C(13) 61.5(6) . . 0_555 yes
C(11) C(15) C(14) 92.0(9) . . 0_555 yes
C(12) C(15) C(13) 30.8(4) . . 0_555 yes
C(12) C(15) C(14) 61.3(7) . . 0_555 yes
C(13) C(15) C(14) 30.5(7) . . 0_555 yes
N(4) C(16) C(17) 124.8(10) . . 0_555 yes
N(4) C(16) C(18) 93.2(7) . . 0_555 yes
N(4) C(16) C(19) 63.3(6) . . 0_555 yes
N(4) C(16) C(20) 32.6(5) . . 0_555 yes
C(17) C(16) C(18) 31.5(6) . . 0_555 yes
C(17) C(16) C(19) 61.5(6) . . 0_555 yes
C(17) C(16) C(20) 92.2(8) . . 0_555 yes
C(18) C(16) C(19) 29.9(4) . . 0_555 yes
C(18) C(16) C(20) 60.7(5) . . 0_555 yes
C(19) C(16) C(20) 30.7(4) . . 0_555 yes
N(4) C(17) C(16) 27.3(6) . . 0_555 yes
N(4) C(17) C(18) 91.0(7) . . 0_555 yes
N(4) C(17) C(19) 61.1(4) . . 0_555 yes
N(4) C(17) C(20) 30.6(3) . . 0_555 yes
N(4) C(17) C(23) 121.8(6) . . 0_555 yes
C(16) C(17) C(18) 118.4(10) . . 0_555 yes
C(16) C(17) C(19) 88.4(7) . . 0_555 yes
C(16) C(17) C(20) 57.9(6) . . 0_555 yes
C(16) C(17) C(23) 149.1(9) . . 0_555 yes
C(18) C(17) C(19) 30.0(5) . . 0_555 yes
C(18) C(17) C(20) 60.5(6) . . 0_555 yes
C(18) C(17) C(23) 30.7(5) . . 0_555 yes
C(19) C(17) C(20) 30.5(3) . . 0_555 yes
C(19) C(17) C(23) 60.7(5) . . 0_555 yes
C(20) C(17) C(23) 91.2(5) . . 0_555 yes
C(16) C(18) C(17) 30.1(5) . . 0_555 yes
C(16) C(18) C(19) 88.4(7) . . 0_555 yes
C(16) C(18) C(20) 58.1(4) . . 0_555 yes
C(16) C(18) C(22) 167.8(8) . . 0_555 yes
C(16) C(18) C(23) 150.4(8) . . 0_555 yes
C(16) C(18) C(24) 123.6(6) . . 0_555 yes
C(17) C(18) C(19) 118.5(9) . . 0_555 yes
C(17) C(18) C(20) 88.2(6) . . 0_555 yes
C(17) C(18) C(22) 144.7(9) . . 0_555 yes
C(17) C(18) C(23) 120.3(9) . . 0_555 yes
C(17) C(18) C(24) 94.4(7) . . 0_555 yes
C(19) C(18) C(20) 30.3(6) . . 0_555 yes
C(19) C(18) C(22) 95.4(7) . . 0_555 yes
C(19) C(18) C(23) 121(1) . . 0_555 yes
C(19) C(18) C(24) 143.7(9) . . 0_555 yes
C(20) C(18) C(22) 125.0(6) . . 0_555 yes
C(20) C(18) C(23) 151.3(9) . . 0_555 yes
C(20) C(18) C(24) 164.6(8) . . 0_555 yes
C(22) C(18) C(23) 29.0(6) . . 0_555 yes
C(22) C(18) C(24) 57.2(4) . . 0_555 yes
C(23) C(18) C(24) 28.2(6) . . 0_555 yes
N(4) C(19) C(16) 29.5(3) . . 0_555 yes
N(4) C(19) C(17) 59.6(4) . . 0_555 yes
N(4) C(19) C(18) 91.1(7) . . 0_555 yes
N(4) C(19) C(20) 29.1(5) . . 0_555 yes
N(4) C(19) C(23) 122.2(6) . . 0_555 yes
C(16) C(19) C(17) 30.1(4) . . 0_555 yes
C(16) C(19) C(18) 61.6(6) . . 0_555 yes
C(16) C(19) C(20) 58.6(6) . . 0_555 yes
C(16) C(19) C(23) 92.7(5) . . 0_555 yes
C(17) C(19) C(18) 31.6(5) . . 0_555 yes
C(17) C(19) C(20) 88.7(7) . . 0_555 yes
C(17) C(19) C(23) 62.6(5) . . 0_555 yes
C(18) C(19) C(20) 120(1) . . 0_555 yes
C(18) C(19) C(23) 31.1(6) . . 0_555 yes
C(20) C(19) C(23) 151.3(9) . . 0_555 yes
N(4) C(20) C(16) 31.2(5) . . 0_555 yes
N(4) C(20) C(17) 61.1(5) . . 0_555 yes
N(4) C(20) C(18) 92.3(7) . . 0_555 yes
N(4) C(20) C(19) 121.8(10) . . 0_555 yes
C(16) C(20) C(17) 29.9(4) . . 0_555 yes
C(16) C(20) C(18) 61.2(5) . . 0_555 yes
C(16) C(20) C(19) 90.7(8) . . 0_555 yes
C(17) C(20) C(18) 31.3(4) . . 0_555 yes
C(17) C(20) C(19) 60.8(6) . . 0_555 yes
C(18) C(20) C(19) 29.5(6) . . 0_555 yes
N(5) C(21) C(22) 126(1) . . 0_555 yes
N(5) C(21) C(23) 95.1(10) . . 0_555 yes
N(5) C(21) C(24) 63.7(8) . . 0_555 yes
N(5) C(21) C(25) 32.2(7) . . 0_555 yes
C(22) C(21) C(23) 31.8(6) . . 0_555 yes
C(22) C(21) C(24) 63.3(7) . . 0_555 yes
C(22) C(21) C(25) 94.8(9) . . 0_555 yes
C(23) C(21) C(24) 31.5(4) . . 0_555 yes
C(23) C(21) C(25) 63.0(5) . . 0_555 yes
C(24) C(21) C(25) 31.5(4) . . 0_555 yes
N(5) C(22) C(18) 122.4(6) . . 0_555 yes
N(5) C(22) C(21) 25.2(7) . . 0_555 yes
N(5) C(22) C(23) 91.0(8) . . 0_555 yes
N(5) C(22) C(24) 60.3(5) . . 0_555 yes
C(18) C(22) C(21) 147.4(10) . . 0_555 yes
C(18) C(22) C(23) 31.3(5) . . 0_555 yes
C(18) C(22) C(24) 62.1(4) . . 0_555 yes
C(21) C(22) C(23) 116(1) . . 0_555 yes
C(21) C(22) C(24) 85.4(9) . . 0_555 yes
C(23) C(22) C(24) 30.8(5) . . 0_555 yes
C(17) C(23) C(18) 28.9(5) . . 0_555 yes
C(17) C(23) C(19) 56.7(4) . . 0_555 yes
C(17) C(23) C(21) 166.6(7) . . 0_555 yes
C(17) C(23) C(22) 144.1(9) . . 0_555 yes
C(17) C(23) C(24) 94.9(8) . . 0_555 yes
C(17) C(23) C(25) 124.4(7) . . 0_555 yes
C(18) C(23) C(19) 27.8(6) . . 0_555 yes
C(18) C(23) C(21) 151.7(9) . . 0_555 yes
C(18) C(23) C(22) 119(1) . . 0_555 yes
C(18) C(23) C(24) 121.6(10) . . 0_555 yes
C(18) C(23) C(25) 151.6(9) . . 0_555 yes
C(19) C(23) C(21) 126.3(7) . . 0_555 yes
C(19) C(23) C(22) 95.2(8) . . 0_555 yes
C(19) C(23) C(24) 143.9(8) . . 0_555 yes
C(19) C(23) C(25) 165.3(7) . . 0_555 yes
C(21) C(23) C(22) 32.0(6) . . 0_555 yes
C(21) C(23) C(24) 86.7(7) . . 0_555 yes
C(21) C(23) C(25) 56.7(5) . . 0_555 yes
C(22) C(23) C(24) 118.7(9) . . 0_555 yes
C(22) C(23) C(25) 88.7(7) . . 0_555 yes
C(24) C(23) C(25) 30.0(6) . . 0_555 yes
N(5) C(24) C(18) 120.2(7) . . 0_555 yes
N(5) C(24) C(21) 28.2(4) . . 0_555 yes
N(5) C(24) C(22) 59.5(5) . . 0_555 yes
N(5) C(24) C(23) 90.0(8) . . 0_555 yes
N(5) C(24) C(25) 30.0(7) . . 0_555 yes
C(18) C(24) C(21) 92.0(6) . . 0_555 yes
C(18) C(24) C(22) 60.7(4) . . 0_555 yes
C(18) C(24) C(23) 30.2(5) . . 0_555 yes
C(18) C(24) C(25) 150(1) . . 0_555 yes
C(21) C(24) C(22) 31.3(4) . . 0_555 yes
C(21) C(24) C(23) 61.8(7) . . 0_555 yes
C(21) C(24) C(25) 58.2(8) . . 0_555 yes
C(22) C(24) C(23) 30.5(5) . . 0_555 yes
C(22) C(24) C(25) 89.5(9) . . 0_555 yes
C(23) C(24) C(25) 119(1) . . 0_555 yes
N(5) C(25) C(21) 29.3(6) . . 0_555 yes
N(5) C(25) C(23) 89.5(9) . . 0_555 yes
N(5) C(25) C(24) 119(1) . . 0_555 yes
C(21) C(25) C(23) 60.3(5) . . 0_555 yes
C(21) C(25) C(24) 90.3(9) . . 0_555 yes
C(23) C(25) C(24) 30.0(7) . . 0_555 yes
O(8) C(26) C(27) 27(1) . . 0_555 yes
O(8) C(27) C(26) 120(2) . . 0_555 yes
O(9) C(28) C(29) 34(1) . . 0_555 yes
O(9) C(29) C(28) 96(3) . . 0_555 yes

loop_
_geom_bond_atom_site_label_1
_geom_bond_atom_site_label_2
_geom_bond_distance
_geom_bond_site_symmetry_2
_geom_bond_publ_flag
Cu(1) O(5) 2.40(1) . yes
Cu(1) O(6) 2.73(1) . yes
Cu(1) N(1) 1.984(9) . yes
Cu(1) N(2) 1.987(9) 5_554 yes
Cu(1) N(3) 2.016(7) . yes
Cu(1) N(4) 1.995(7) . yes
Cl(1) O(1) 1.42(2) . yes
Cl(1) O(2) 1.43(1) . yes
Cl(1) O(3) 1.35(1) . yes
Cl(1) O(4) 1.42(1) . yes
P(1) F(1) 1.55(1) . yes
P(1) F(2) 1.56(1) . yes
P(1) F(3) 1.54(1) . yes
P(1) F(4) 1.527(9) . yes
P(1) F(5) 1.53(1) . yes
P(1) F(6) 1.53(1) . yes
F(1) F(3) 2.12(2) . yes
F(1) F(4) 2.14(2) . yes
F(1) F(5) 2.17(2) . yes
F(1) F(6) 2.15(2) . yes
F(1) O(8) 2.70(3) 2_655 yes
F(2) F(3) 2.21(1) . yes
F(2) F(4) 2.25(1) . yes
F(2) F(5) 2.17(2) . yes
F(2) F(6) 2.21(2) . yes
F(3) F(5) 2.13(2) . yes
F(3) F(6) 2.15(2) . yes
F(4) F(5) 2.18(1) . yes
F(4) F(6) 2.20(1) . yes
O(1) O(2) 2.25(2) . yes
O(1) O(3) 2.36(3) . yes
O(1) O(4) 2.27(2) . yes
O(2) O(3) 2.14(2) . yes
O(2) O(4) 2.20(2) . yes
O(3) O(4) 2.43(2) . yes
O(7) O(9) 2.54(5) . yes
O(8) C(26) 2.37(3) . yes
O(8) C(27) 1.28(3) . yes
O(9) C(28) 2.26(6) . yes
O(9) C(29) 1.29(3) . yes
N(1) C(1) 1.35(2) . yes
N(1) C(2) 2.36(2) . yes
N(1) C(4) 2.37(1) . yes
N(1) C(5) 1.34(1) . yes
N(2) C(6) 1.31(1) . yes
N(2) C(7) 2.36(1) . yes
N(2) C(8) 2.75(1) . yes
N(2) C(9) 2.35(2) . yes
N(2) C(10) 1.33(2) . yes
N(3) C(11) 1.29(2) . yes
N(3) C(12) 2.31(1) . yes
N(3) C(13) 2.73(1) . yes
N(3) C(14) 2.35(1) . yes
N(3) C(15) 1.35(2) . yes
N(4) C(16) 1.32(1) . yes
N(4) C(17) 2.36(1) . yes
N(4) C(19) 2.40(1) . yes
N(4) C(20) 1.37(1) . yes
N(5) C(21) 1.26(2) . yes
N(5) C(22) 2.37(2) . yes
N(5) C(24) 2.39(2) . yes
N(5) C(25) 1.37(2) . yes
C(1) C(2) 1.35(2) . yes
C(1) C(3) 2.38(1) . yes
C(1) C(4) 2.68(2) . yes
C(1) C(5) 2.29(2) . yes
C(2) C(3) 1.40(2) . yes
C(2) C(4) 2.34(2) . yes
C(2) C(5) 2.68(2) . yes
C(2) C(8) 2.44(1) . yes
C(3) C(4) 1.35(2) . yes
C(3) C(5) 2.36(2) . yes
C(3) C(7) 2.45(2) . yes
C(3) C(8) 1.45(1) . yes
C(3) C(9) 2.47(2) . yes
C(4) C(5) 1.37(1) . yes
C(4) C(8) 2.49(2) . yes
C(6) C(7) 1.36(2) . yes
C(6) C(8) 2.35(2) . yes
C(6) C(9) 2.65(2) . yes
C(6) C(10) 2.24(2) . yes
C(7) C(8) 1.38(2) . yes
C(7) C(9) 2.35(2) . yes
C(7) C(10) 2.68(2) . yes
C(8) C(9) 1.37(2) . yes
C(8) C(10) 2.34(2) . yes
C(9) C(10) 1.34(2) . yes
C(11) C(12) 1.36(2) . yes
C(11) C(13) 2.37(2) . yes
C(11) C(14) 2.69(2) . yes
C(11) C(15) 2.28(2) . yes
C(12) C(13) 1.36(2) . yes
C(12) C(13) 2.47(2) 2_655 yes
C(12) C(14) 2.33(2) . yes
C(12) C(15) 2.65(2) . yes
C(13) C(13) 1.47(2) 2_655 yes
C(13) C(14) 1.37(2) . yes
C(13) C(14) 2.47(2) 2_655 yes
C(13) C(15) 2.35(2) . yes
C(14) C(15) 1.34(2) . yes
C(16) C(17) 1.34(1) . yes
C(16) C(18) 2.36(1) . yes
C(16) C(19) 2.68(2) . yes
C(16) C(20) 2.29(1) . yes
C(17) C(18) 1.40(2) . yes
C(17) C(19) 2.35(2) . yes
C(17) C(20) 2.70(1) . yes
C(17) C(23) 2.50(1) . yes
C(18) C(19) 1.34(2) . yes
C(18) C(20) 2.35(1) . yes
C(18) C(22) 2.48(1) . yes
C(18) C(23) 1.48(1) . yes
C(18) C(24) 2.51(1) . yes
C(19) C(20) 1.37(1) . yes
C(19) C(23) 2.46(1) . yes
C(21) C(22) 1.39(1) . yes
C(21) C(23) 2.35(2) . yes
C(21) C(24) 2.66(2) . yes
C(21) C(25) 2.26(2) . yes
C(22) C(23) 1.38(2) . yes
C(22) C(24) 2.39(2) . yes
C(23) C(24) 1.39(2) . yes
C(23) C(25) 2.41(2) . yes
C(24) C(25) 1.39(1) . yes
C(26) C(27) 1.45(3) . yes
C(28) C(29) 1.72(6) . yes

loop_
_geom_contact_atom_site_label_1
_geom_contact_atom_site_label_2
_geom_contact_distance
_geom_contact_site_symmetry_2
Cu(1) O(6) 2.73(1) .
F(1) O(8) 2.70(3) 2_655
O(7) O(9) 2.54(5) .
N(2) C(8) 2.75(1) .
N(3) C(13) 2.73(1) .
C(1) C(4) 2.68(2) .
C(2) C(5) 2.68(2) .
C(6) C(9) 2.65(2) .
C(7) C(10) 2.68(2) .
C(11) C(14) 2.69(2) .
C(12) C(15) 2.65(2) .
C(16) C(19) 2.68(2) .
C(17) C(20) 2.70(1) .
C(17) C(23) 2.50(1) .
C(18) C(24) 2.51(1) .
C(21) C(24) 2.66(2) .
F(1) O(8) 2.70(3) 2_655
F(3) O(8) 3.17(3) 2_655
F(4) O(6) 2.94(1) .
F(5) C(7) 3.17(2) 1_554
O(2) O(6) 2.81(2) 1_556
O(2) C(29) 3.09(6) 7_655
O(3) O(7) 3.00(4) 3_646
O(5) O(9) 2.77(2) 7_655
O(5) N(5) 2.91(1) 7_655
O(5) C(29) 3.18(5) 7_655
O(7) O(9) 2.54(5) .
N(2) N(4) 2.79(1) 5_545
N(2) N(3) 2.84(1) 5_545
N(2) C(16) 3.01(1) 5_545
N(2) C(15) 3.09(1) 5_545
